data_4110741
loop_
_publ_author_name
'Yoshimitsu Nagao'
'Satoshi Miyamoto'
'Motoyuki Miyamoto'
'Hiroe Takeshige'
'Kazuhiko Hayashi'
'Shigeki Sano'
'Motoo Shiro'
'Kentaro Yamaguchi'
'Yoshihisa Sei'

_publ_section_title
;
 Highly Stereoselective Asymmetric Pummerer Reactions That Incorporate
 Intermolecular and Intramolecular Nonbonded S...O Interactions
;
_journal_name_full 'Journal of the American Chemical Society'
_journal_page_first 9722
_journal_page_last 9729
_journal_paper_doi 10.1021/ja056649r
_journal_volume 128
_journal_year 2006
_chemical_absolute_configuration ad
_chemical_formula_moiety 'C18 H19 N O3 S '
_chemical_formula_sum 'C18 H19 N O3 S'
_chemical_formula_weight 329.41
_space_group_IT_number 19
_symmetry_cell_setting orthorhombic
_symmetry_Int_Tables_number 19
_symmetry_space_group_name_Hall 'P 2ac 2ab'
_symmetry_space_group_name_H-M 'P 21 21 21'
_cell_angle_alpha 90.0000
_cell_angle_beta 90.0000
_cell_angle_gamma 90.0000
_cell_formula_units_Z 4
_cell_length_a 5.7390(4)
_cell_length_b 11.5465(8)
_cell_length_c 24.7603(16)
_cell_measurement_reflns_used 17589
_cell_measurement_temperature 93.1
_cell_measurement_theta_max 68.2
_cell_measurement_theta_min 3.6
_cell_volume 1640.75(19)
_computing_cell_refinement 'PROCESS-AUTO (Rigaku, 1998)'
_computing_data_collection 'PROCESS-AUTO (Rigaku, 1998)'
_computing_data_reduction 'CrystalStructure (R/MSC, Rigaku, 2005)'
_computing_molecular_graphics 'ORTEP (Johnson, 1976)'
_computing_publication_material 'CrystalStructure (R/MSC, Rigaku, 2005)'
_computing_structure_refinement 'SHELXL97 (Sheldrick, 1997)'
_computing_structure_solution 'SHELXS97 (Sheldrick, 1997)'
_diffrn_detector_area_resol_mean 10.00
_diffrn_measured_fraction_theta_full 1.000
_diffrn_measured_fraction_theta_max 1.000
_diffrn_measurement_device_type 'Rigaku RAXIS-RAPID'
_diffrn_measurement_method \w
_diffrn_radiation_type 'Cu K\a'
_diffrn_radiation_wavelength 1.54187
_diffrn_reflns_av_R_equivalents 0.091
_diffrn_reflns_limit_h_max 6
_diffrn_reflns_limit_h_min -6
_diffrn_reflns_limit_k_max 13
_diffrn_reflns_limit_k_min -13
_diffrn_reflns_limit_l_max 29
_diffrn_reflns_limit_l_min -29
_diffrn_reflns_number 17986
_diffrn_reflns_theta_full 68.17
_diffrn_reflns_theta_max 68.17
_exptl_absorpt_coefficient_mu 1.874
_exptl_absorpt_correction_T_max 0.945
_exptl_absorpt_correction_T_min 0.654
_exptl_absorpt_correction_type multi-scan
_exptl_absorpt_process_details
;
    Higashi, T. (1995). Program for Absorption Correction.
    Rigaku Corporation, Tokyo, Japan.
;
_exptl_crystal_colour colorless
_exptl_crystal_density_diffrn 1.333
_exptl_crystal_description needle
_exptl_crystal_F_000 696.00
_exptl_crystal_size_max 0.40
_exptl_crystal_size_mid 0.08
_exptl_crystal_size_min 0.03
_refine_diff_density_max 0.46
_refine_diff_density_min -0.26
_refine_ls_abs_structure_details 'Flack, H. D. (1983), Acta Cryst. A39, 876-881.  1207 Friedel Pairs'
_refine_ls_abs_structure_Flack -0.031(15)
_refine_ls_extinction_method none
_refine_ls_goodness_of_fit_ref 1.044
_refine_ls_hydrogen_treatment constr
_refine_ls_number_parameters 211
_refine_ls_number_reflns 2971
_refine_ls_R_factor_gt 0.0453
_refine_ls_shift/su_max 0.0020
_refine_ls_structure_factor_coef Fsqd
_refine_ls_weighting_details 'w = 1/[\s^2^(Fo^2^)+(0.0052P)^2^+0.0000P] where P=(Fo^2^+2Fc^2^)/3'
_refine_ls_weighting_scheme calc
_refine_ls_wR_factor_ref 0.0826
_reflns_number_gt 2752
_reflns_number_total 2971
_reflns_threshold_expression F^2^>2.0\s(F^2^)
_cod_data_source_file ja056649rsi20060513_020610.cif
_cod_data_source_block '_RGK1247raplt'
_cod_original_formula_sum 'C18 H19 N O3 S '
_cod_database_code 4110741

loop_
_symmetry_equiv_pos_site_id
_symmetry_equiv_pos_as_xyz
1 +X,+Y,+Z
2 1/2+X,1/2-Y,-Z
3 -X,1/2+Y,1/2-Z
4 1/2-X,-Y,1/2+Z

loop_
_atom_site_label
_atom_site_type_symbol
_atom_site_fract_x
_atom_site_fract_y
_atom_site_fract_z
_atom_site_U_iso_or_equiv
_atom_site_adp_type
_atom_site_occupancy
_atom_site_symmetry_multiplicity
_atom_site_calc_flag
_atom_site_refinement_flags
S(1) S 0.94116(11) 0.48593(5) 0.53272(2) 0.03274(17) Uani 1.00 1 d .
O(1) O 0.7931(2) 0.67520(12) 0.62319(6) 0.0367(4) Uani 1.00 1 d .
O(2) O 0.5330(2) 0.58220(12) 0.50090(5) 0.0319(4) Uani 1.00 1 d .
O(3) O 0.7501(2) 0.63369(13) 0.42855(6) 0.0398(4) Uani 1.00 1 d .
N(1) N 0.4293(3) 0.61212(14) 0.60424(6) 0.0277(4) Uani 1.00 1 d .
C(1) C 0.7326(3) 0.60369(18) 0.53492(8) 0.0284(5) Uani 1.00 1 d .
C(2) C 0.6514(4) 0.6331(2) 0.59193(9) 0.0294(5) Uani 1.00 1 d .
C(3) C 0.3260(4) 0.64739(18) 0.65563(8) 0.0316(6) Uani 1.00 1 d .
C(4) C 0.2799(4) 0.54699(18) 0.69376(8) 0.0274(5) Uani 1.00 1 d .
C(5) C 0.4430(4) 0.46033(17) 0.70080(8) 0.0288(5) Uani 1.00 1 d .
C(6) C 0.4034(4) 0.37027(19) 0.73671(8) 0.0311(5) Uani 1.00 1 d .
C(7) C 0.1981(4) 0.36626(19) 0.76641(9) 0.0330(6) Uani 1.00 1 d .
C(8) C 0.0353(4) 0.45267(18) 0.75936(9) 0.0336(6) Uani 1.00 1 d .
C(9) C 0.0722(4) 0.54258(19) 0.72342(8) 0.0301(5) Uani 1.00 1 d .
C(10) C 0.7978(4) 0.37423(19) 0.56943(9) 0.0297(5) Uani 1.00 1 d .
C(11) C 0.8967(4) 0.33248(19) 0.61622(8) 0.0309(6) Uani 1.00 1 d .
C(12) C 0.7879(4) 0.24289(18) 0.64434(9) 0.0317(6) Uani 1.00 1 d .
C(13) C 0.5763(4) 0.19611(18) 0.62717(9) 0.0288(5) Uani 1.00 1 d .
C(14) C 0.4814(4) 0.23896(17) 0.57935(8) 0.0299(5) Uani 1.00 1 d .
C(15) C 0.5892(4) 0.32594(18) 0.55038(9) 0.0323(6) Uani 1.00 1 d .
C(16) C 0.4506(4) 0.10388(17) 0.65920(8) 0.0347(6) Uani 1.00 1 d .
C(17) C 0.5717(4) 0.59579(19) 0.44602(9) 0.0323(6) Uani 1.00 1 d .
C(18) C 0.3636(4) 0.55605(19) 0.41506(8) 0.0374(6) Uani 1.00 1 d .
H(1) H 0.3416 0.5757 0.5806 0.033 Uiso 1.00 1 c R
H(2) H 0.8128 0.6740 0.5203 0.034 Uiso 1.00 1 c R
H(3) H 0.1772 0.6879 0.6484 0.038 Uiso 1.00 1 c R
H(4) H 0.4319 0.7031 0.6736 0.038 Uiso 1.00 1 c R
H(5) H 0.5841 0.4624 0.6808 0.035 Uiso 1.00 1 c R
H(6) H 0.5170 0.3111 0.7410 0.037 Uiso 1.00 1 c R
H(7) H 0.1705 0.3049 0.7912 0.040 Uiso 1.00 1 c R
H(8) H -0.1052 0.4505 0.7796 0.040 Uiso 1.00 1 c R
H(9) H -0.0427 0.6010 0.7189 0.036 Uiso 1.00 1 c R
H(10) H 1.0384 0.3645 0.6293 0.037 Uiso 1.00 1 c R
H(11) H 0.8596 0.2130 0.6760 0.038 Uiso 1.00 1 c R
H(12) H 0.3389 0.2075 0.5664 0.036 Uiso 1.00 1 c R
H(13) H 0.5222 0.3530 0.5176 0.039 Uiso 1.00 1 c R
H(14) H 0.4101 0.0392 0.6353 0.042 Uiso 1.00 1 c R
H(15) H 0.3081 0.1366 0.6748 0.042 Uiso 1.00 1 c R
H(16) H 0.5521 0.0760 0.6883 0.042 Uiso 1.00 1 c R
H(17) H 0.3506 0.4716 0.4177 0.045 Uiso 1.00 1 c R
H(18) H 0.3803 0.5785 0.3771 0.045 Uiso 1.00 1 c R
H(19) H 0.2231 0.5919 0.4301 0.045 Uiso 1.00 1 c R

loop_
_atom_site_aniso_label
_atom_site_aniso_U_11
_atom_site_aniso_U_22
_atom_site_aniso_U_33
_atom_site_aniso_U_12
_atom_site_aniso_U_13
_atom_site_aniso_U_23
S(1) 0.0242(4) 0.0385(3) 0.0355(3) -0.0029(2) 0.0042(2) -0.0009(2)
O(1) 0.0230(10) 0.0518(11) 0.0353(9) -0.0023(9) -0.0052(8) -0.0089(8)
O(2) 0.0291(11) 0.0408(9) 0.0259(8) -0.0072(8) -0.0022(8) -0.0001(6)
O(3) 0.0365(12) 0.0488(10) 0.0341(9) -0.0053(10) 0.0069(8) 0.0072(8)
N(1) 0.0199(12) 0.0375(11) 0.0257(10) -0.0016(10) 0.0004(9) -0.0022(8)
C(1) 0.0207(14) 0.0365(13) 0.0281(12) -0.0026(11) -0.0029(11) 0.0012(10)
C(2) 0.0276(16) 0.0278(12) 0.0327(13) -0.0021(12) 0.0001(11) -0.0001(10)
C(3) 0.0285(16) 0.0345(13) 0.0319(13) 0.0015(12) -0.0003(11) -0.0053(10)
C(4) 0.0247(15) 0.0331(12) 0.0244(12) -0.0005(12) -0.0010(11) -0.0044(9)
C(5) 0.0196(15) 0.0401(13) 0.0266(12) 0.0035(13) 0.0010(11) -0.0036(10)
C(6) 0.0267(16) 0.0371(12) 0.0296(13) 0.0085(12) 0.0005(12) 0.0010(10)
C(7) 0.0319(16) 0.0363(13) 0.0308(13) -0.0021(13) -0.0006(12) 0.0013(10)
C(8) 0.0274(16) 0.0452(14) 0.0282(13) -0.0017(13) 0.0020(11) -0.0047(11)
C(9) 0.0214(15) 0.0351(12) 0.0337(13) 0.0016(12) -0.0041(11) -0.0020(10)
C(10) 0.0248(15) 0.0318(12) 0.0326(13) 0.0001(12) 0.0019(11) -0.0019(10)
C(11) 0.0235(16) 0.0364(13) 0.0329(13) 0.0014(12) 0.0031(12) -0.0066(10)
C(12) 0.0282(16) 0.0356(13) 0.0315(13) 0.0063(13) -0.0019(11) -0.0012(10)
C(13) 0.0230(15) 0.0273(11) 0.0361(13) 0.0036(11) 0.0044(12) -0.0044(10)
C(14) 0.0233(15) 0.0313(12) 0.0352(13) -0.0032(11) 0.0000(11) -0.0048(10)
C(15) 0.0265(16) 0.0360(13) 0.0343(13) 0.0030(12) 0.0000(12) -0.0003(10)
C(16) 0.0304(16) 0.0351(13) 0.0385(14) -0.0024(13) -0.0014(12) 0.0003(10)
C(17) 0.0348(18) 0.0340(13) 0.0281(13) 0.0013(14) 0.0009(13) 0.0034(10)
C(18) 0.0406(17) 0.0418(14) 0.0297(13) -0.0044(13) -0.0038(12) -0.0003(11)

loop_
_atom_type_symbol
_atom_type_description
_atom_type_scat_dispersion_real
_atom_type_scat_dispersion_imag
_atom_type_scat_source
C C 0.018 0.009
;
International Tables for Crystallography
(1992, Vol. C, Tables 4.2.6.8 and 6.1.1.4)
;
H H 0.000 0.000
;
International Tables for Crystallography
(1992, Vol. C, Table 6.1.1.4)
;
N N 0.031 0.018
;
International Tables for Crystallography
(1992, Vol. C, Tables 4.2.6.8 and 6.1.1.4)
;
O O 0.049 0.032
;
International Tables for Crystallography
(1992, Vol. C, Tables 4.2.6.8 and 6.1.1.4)
;
S S 0.333 0.557
;
International Tables for Crystallography
(1992, Vol. C, Tables 4.2.6.8 and 6.1.1.4)
;

loop_
_geom_angle_atom_site_label_1
_geom_angle_atom_site_label_2
_geom_angle_atom_site_label_3
_geom_angle
_geom_angle_publ_flag
C(1) S(1) C(10) 102.90(10) yes
C(1) O(2) C(17) 115.17(17) yes
C(2) N(1) C(3) 122.43(18) yes
S(1) C(1) O(2) 112.19(13) yes
S(1) C(1) C(2) 113.39(14) yes
O(2) C(1) C(2) 109.61(17) yes
O(1) C(2) N(1) 124.3(2) yes
O(1) C(2) C(1) 118.1(2) yes
N(1) C(2) C(1) 117.63(19) yes
N(1) C(3) C(4) 113.53(17) yes
C(3) C(4) C(5) 120.9(2) yes
C(3) C(4) C(9) 120.1(2) yes
C(5) C(4) C(9) 118.95(19) yes
C(4) C(5) C(6) 120.9(2) yes
C(5) C(6) C(7) 120.2(2) yes
C(6) C(7) C(8) 118.9(2) yes
C(7) C(8) C(9) 121.4(2) yes
C(4) C(9) C(8) 119.6(2) yes
S(1) C(10) C(11) 119.53(18) yes
S(1) C(10) C(15) 120.73(16) yes
C(11) C(10) C(15) 119.7(2) yes
C(10) C(11) C(12) 119.7(2) yes
C(11) C(12) C(13) 121.7(2) yes
C(12) C(13) C(14) 117.5(2) yes
C(12) C(13) C(16) 121.89(19) yes
C(14) C(13) C(16) 120.6(2) yes
C(13) C(14) C(15) 121.6(2) yes
C(10) C(15) C(14) 119.8(2) yes
O(2) C(17) O(3) 122.3(2) yes
O(2) C(17) C(18) 109.9(2) yes
O(3) C(17) C(18) 127.8(2) yes
C(2) N(1) H(1) 118.8 no
C(3) N(1) H(1) 118.8 no
S(1) C(1) H(2) 107.1 no
O(2) C(1) H(2) 107.1 no
C(2) C(1) H(2) 107.1 no
N(1) C(3) H(3) 108.9 no
N(1) C(3) H(4) 108.9 no
C(4) C(3) H(3) 108.9 no
C(4) C(3) H(4) 108.9 no
H(3) C(3) H(4) 107.7 no
C(4) C(5) H(5) 119.6 no
C(6) C(5) H(5) 119.6 no
C(5) C(6) H(6) 119.9 no
C(7) C(6) H(6) 119.9 no
C(6) C(7) H(7) 120.5 no
C(8) C(7) H(7) 120.5 no
C(7) C(8) H(8) 119.3 no
C(9) C(8) H(8) 119.3 no
C(4) C(9) H(9) 120.2 no
C(8) C(9) H(9) 120.2 no
C(10) C(11) H(10) 120.2 no
C(12) C(11) H(10) 120.2 no
C(11) C(12) H(11) 119.2 no
C(13) C(12) H(11) 119.2 no
C(13) C(14) H(12) 119.2 no
C(15) C(14) H(12) 119.2 no
C(10) C(15) H(13) 120.1 no
C(14) C(15) H(13) 120.1 no
C(13) C(16) H(14) 109.5 no
C(13) C(16) H(15) 109.5 no
C(13) C(16) H(16) 109.5 no
H(14) C(16) H(15) 109.5 no
H(14) C(16) H(16) 109.5 no
H(15) C(16) H(16) 109.5 no
C(17) C(18) H(17) 109.5 no
C(17) C(18) H(18) 109.5 no
C(17) C(18) H(19) 109.5 no
H(17) C(18) H(18) 109.5 no
H(17) C(18) H(19) 109.5 no
H(18) C(18) H(19) 109.5 no

loop_
_geom_bond_atom_site_label_1
_geom_bond_atom_site_label_2
_geom_bond_distance
_geom_bond_publ_flag
S(1) C(1) 1.812(2) yes
S(1) C(10) 1.779(2) yes
O(1) C(2) 1.224(2) yes
O(2) C(1) 1.444(2) yes
O(2) C(17) 1.386(2) yes
O(3) C(17) 1.194(3) yes
N(1) C(2) 1.333(3) yes
N(1) C(3) 1.462(2) yes
C(1) C(2) 1.525(3) yes
C(3) C(4) 1.518(2) yes
C(4) C(5) 1.381(3) yes
C(4) C(9) 1.401(3) yes
C(5) C(6) 1.387(2) yes
C(6) C(7) 1.390(3) yes
C(7) C(8) 1.378(3) yes
C(8) C(9) 1.384(3) yes
C(10) C(11) 1.377(3) yes
C(10) C(15) 1.403(3) yes
C(11) C(12) 1.395(3) yes
C(12) C(13) 1.395(3) yes
C(13) C(14) 1.394(3) yes
C(13) C(16) 1.511(3) yes
C(14) C(15) 1.381(3) yes
C(17) C(18) 1.492(3) yes
N(1) H(1) 0.880 no
C(1) H(2) 1.000 no
C(3) H(3) 0.990 no
C(3) H(4) 0.990 no
C(5) H(5) 0.950 no
C(6) H(6) 0.950 no
C(7) H(7) 0.950 no
C(8) H(8) 0.950 no
C(9) H(9) 0.950 no
C(11) H(10) 0.950 no
C(12) H(11) 0.950 no
C(14) H(12) 0.950 no
C(15) H(13) 0.950 no
C(16) H(14) 0.980 no
C(16) H(15) 0.980 no
C(16) H(16) 0.980 no
C(18) H(17) 0.980 no
C(18) H(18) 0.980 no
C(18) H(19) 0.980 no

loop_
_geom_contact_atom_site_label_1
_geom_contact_atom_site_label_2
_geom_contact_distance
_geom_contact_site_symmetry_2
O(1) C(3) 3.178(2) 65501
O(1) C(7) 3.513(2) 65603
O(1) C(9) 3.327(2) 65501
O(1) C(17) 3.533(2) 56602
O(1) C(18) 3.270(2) 56602
O(3) N(1) 3.214(2) 56602
O(3) C(2) 3.579(2) 56602
O(3) C(3) 3.305(2) 56602
C(13) C(18) 3.506(3) 55602
C(16) C(18) 3.522(3) 55602
S(1) H(1) 2.785 65501
S(1) H(12) 3.370 55602
S(1) H(19) 3.252 65501
O(1) H(1) 3.513 65501
O(1) H(3) 2.296 65501
O(1) H(7) 2.604 65603
O(1) H(9) 2.690 65501
O(1) H(18) 2.888 56602
O(1) H(19) 3.022 56602
O(2) H(2) 3.131 46602
O(3) H(1) 3.404 56602
O(3) H(2) 3.582 46602
O(3) H(3) 2.837 56602
O(3) H(4) 3.322 56602
O(3) H(14) 2.708 55602
O(3) H(19) 2.758 65501
C(2) H(3) 3.385 65501
C(2) H(19) 3.247 56602
C(3) H(6) 3.307 65603
C(4) H(10) 2.985 45501
C(4) H(16) 3.095 65603
C(5) H(8) 3.247 65501
C(5) H(9) 3.398 65501
C(5) H(10) 3.123 45501
C(5) H(16) 3.055 65603
C(6) H(4) 3.091 64603
C(6) H(8) 3.152 65501
C(6) H(10) 3.386 45501
C(6) H(16) 3.026 65603
C(7) H(4) 3.204 64603
C(7) H(9) 3.211 54603
C(7) H(10) 3.517 45501
C(7) H(11) 3.453 45501
C(7) H(16) 3.030 65603
C(7) H(18) 2.850 56504
C(8) H(5) 3.241 45501
C(8) H(6) 3.424 45501
C(8) H(10) 3.378 45501
C(8) H(11) 3.597 45501
C(8) H(11) 3.458 65603
C(8) H(15) 3.325 55603
C(8) H(16) 3.052 65603
C(8) H(18) 2.977 56504
C(9) H(5) 3.133 45501
C(9) H(7) 3.354 55603
C(9) H(10) 3.114 45501
C(9) H(11) 3.198 65603
C(9) H(15) 3.506 55603
C(9) H(16) 3.095 65603
C(10) H(12) 3.501 55602
C(11) H(12) 3.169 65501
C(11) H(15) 3.577 65501
C(12) H(15) 3.315 65501
C(12) H(17) 2.936 55602
C(13) H(17) 2.731 55602
C(14) H(10) 3.177 45501
C(14) H(17) 3.226 55602
C(15) H(12) 3.250 55602
C(16) H(8) 3.060 54603
C(16) H(17) 3.106 55602
C(16) H(18) 3.365 55602
C(16) H(19) 3.528 55602
C(17) H(2) 3.158 46602
C(17) H(3) 3.474 56602
C(17) H(14) 3.203 55602
C(18) H(2) 3.516 46602
C(18) H(7) 3.467 56404
C(18) H(14) 3.089 45602
C(18) H(14) 3.550 55602
C(18) H(16) 3.473 45602
H(1) H(2) 3.567 45501
H(1) H(10) 3.229 45501
H(2) H(2) 3.512 46602
H(2) H(2) 3.512 56602
H(2) H(19) 3.382 65501
H(2) H(19) 3.013 56602
H(3) H(6) 3.550 65603
H(3) H(7) 2.837 55603
H(3) H(8) 3.542 55603
H(3) H(18) 3.252 46602
H(4) H(6) 2.472 65603
H(4) H(7) 2.712 65603
H(4) H(9) 3.426 65501
H(5) H(8) 3.031 65501
H(5) H(9) 2.835 65501
H(5) H(10) 3.565 45501
H(5) H(16) 3.584 65603
H(6) H(8) 2.864 65501
H(6) H(16) 3.546 65603
H(7) H(9) 2.479 54603
H(7) H(11) 3.528 45501
H(7) H(16) 3.548 65603
H(7) H(18) 2.534 56504
H(8) H(11) 3.519 65603
H(8) H(14) 2.924 55603
H(8) H(15) 2.693 55603
H(8) H(16) 3.051 55603
H(8) H(16) 3.579 65603
H(8) H(18) 2.758 56504
H(9) H(10) 3.549 45501
H(9) H(11) 3.091 65603
H(9) H(15) 3.070 55603
H(10) H(12) 2.947 65501
H(10) H(15) 3.255 65501
H(11) H(15) 2.722 65501
H(11) H(17) 3.150 55602
H(12) H(13) 2.850 45602
H(12) H(17) 3.506 45602
H(13) H(12) 2.850 55602
H(14) H(17) 3.471 45602
H(14) H(17) 2.851 55602
H(14) H(18) 3.345 45602
H(14) H(18) 3.037 55602
H(14) H(19) 2.854 55602
H(16) H(17) 3.180 55602
H(16) H(18) 3.057 55602
